data_1552458
loop_
_publ_author_name
'Shu, Chang'
'Liu, Honglei'
'Slawin, Alexandra M. Z.'
'Carpenter-Warren, Cameron'
'Smith, Andrew D.'

_publ_section_title
;
 Isothiourea-catalysed enantioselective Michael addition of N-heterocyclic
 pronucleophiles to \a,\b-unsaturated aryl esters
;
_journal_issue 1
_journal_name_full 'Chemical Science'
_journal_page_first 241
_journal_page_last 247
_journal_paper_doi 10.1039/C9SC04303A
_journal_volume 11
_journal_year 2020
_chemical_absolute_configuration ad
_chemical_formula_moiety 'C28 H26 F3 N3 O2'
_chemical_formula_sum 'C28 H26 F3 N3 O2'
_chemical_formula_weight 493.52
_space_group_crystal_system monoclinic
_space_group_IT_number 4
_space_group_name_Hall 'P 2yb'
_space_group_name_H-M_alt 'P 1 21 1'
_symmetry_space_group_name_Hall 'P 2yb'
_symmetry_space_group_name_H-M 'P 1 21 1'
_atom_sites_solution_hydrogens mixed
_atom_sites_solution_primary dual
_audit_update_record
;
2019-07-05 deposited with the CCDC.    2019-10-14 downloaded from the CCDC.
;
_cell_angle_alpha 90
_cell_angle_beta 93.584(2)
_cell_angle_gamma 90
_cell_formula_units_Z 10
_cell_length_a 13.5575(2)
_cell_length_b 23.9425(3)
_cell_length_c 19.8418(3)
_cell_measurement_reflns_used 27009
_cell_measurement_temperature 173
_cell_measurement_theta_max 67.5260
_cell_measurement_theta_min 2.2120
_cell_volume 6428.06(16)
_computing_cell_refinement 'CrysAlisPro 1.171.39.8d (Rigaku OD, 2015)'
_computing_data_collection 'CrysAlisPro 1.171.39.8d (Rigaku OD, 2015)'
_computing_data_reduction 'CrysAlisPro 1.171.39.8d (Rigaku OD, 2015)'
_computing_molecular_graphics 'Olex2 (Dolomanov et al., 2009)'
_computing_publication_material 'Olex2 (Dolomanov et al., 2009)'
_computing_structure_refinement 'ShelXL (Sheldrick, 2015)'
_computing_structure_solution 'ShelXT (Sheldrick, 2015)'
_diffrn_ambient_temperature 173
_diffrn_detector 'PILATUS P100'
_diffrn_measured_fraction_theta_full 0.9976
_diffrn_measured_fraction_theta_max 0.9852
_diffrn_measurement_details
;
List of Runs (angles in degrees, time in seconds):

  # Type    Start    End  Width  t~exp~   \w     \q     \k     \f   Frames
#--------------------------------------------------------------------------
  1  \f      0.00 200.00   0.50   30.00   0.00 -30.00   0.00    --   400
  2  \w    -72.00   1.00   0.50   30.00    --  -30.00 -72.00 -90.00  146
  3  \w   -113.00 -71.00   0.50   30.00    --  -30.00 180.00 -45.00   84
  4  \f      0.00 200.00   0.50   30.00   0.00 -67.00   0.00    --   400
  5  \w    -85.00 -13.00   0.50   30.00    --  -67.00  72.00  90.00  144
  6  \w   -133.00 -93.00   0.50   30.00    --  -67.00 180.00   0.00   80
  7  \w    -85.00 -12.00   0.50   30.00    --  -67.00  72.00 -90.00  146
  8  \w   -126.00 -86.00   0.50   30.00    --  -67.00 180.00-180.00   80
  9  \f      0.00 200.00   0.50   30.00 -25.00-110.00   0.00    --   400
 10  \w   -128.00 -20.00   0.50   30.00    -- -110.00  72.00-135.00  216
 11  \w   -128.00 -20.00   0.50   30.00    -- -110.00  72.00  45.00  216
 12  \w   -115.00 -20.00   0.50   30.00    -- -110.00  72.00 -45.00  190
 13  \w   -113.00 -23.00   0.50   30.00    -- -110.00  72.00 135.00  180
 14  \w   -141.00 -46.00   0.50   30.00    -- -110.00 180.00 -90.00  190
 15  \w   -141.00 -46.00   0.50   30.00    -- -110.00 180.00-180.00  190
 16  \w   -141.00 -59.00   0.50   30.00    -- -110.00 180.00  90.00  164
 17  \w   -141.00 -55.00   0.50   30.00    -- -110.00 180.00   0.00  172
 18  \w   -141.00 -59.00   0.50   30.00    -- -110.00 180.00  45.00  164
 19  \w   -141.00 -78.00   0.50   30.00    -- -110.00 180.00 -45.00  126
 20  \w   -140.00 -77.00   0.50   30.00    -- -110.00 180.00-135.00  126
 21  \w   -140.00 -56.00   0.50   30.00    -- -110.00 180.00 135.00  168
 22  \w    -91.00 -90.50   0.50   30.00    --  -30.00  45.00   0.00    1
;
_diffrn_measurement_device 'Rigaku XTALAB P100'
_diffrn_measurement_method '\w and \f scans'
_diffrn_orient_matrix_type 'CrysAlisPro convention (1999,Acta A55,543-557)'
_diffrn_orient_matrix_UB_11 0.0771980000
_diffrn_orient_matrix_UB_12 -0.0471000000
_diffrn_orient_matrix_UB_13 0.0081888000
_diffrn_orient_matrix_UB_21 0.0539858000
_diffrn_orient_matrix_UB_22 0.0238755000
_diffrn_orient_matrix_UB_23 -0.0596387000
_diffrn_orient_matrix_UB_31 0.0639151000
_diffrn_orient_matrix_UB_32 0.0367782000
_diffrn_orient_matrix_UB_33 0.0492879000
_diffrn_radiation_monochromator 'confocal optics'
_diffrn_radiation_probe x-ray
_diffrn_radiation_type 'Cu K\a'
_diffrn_radiation_wavelength 1.54184
_diffrn_reflns_av_R_equivalents 0.0600
_diffrn_reflns_av_unetI/netI 0.0426
_diffrn_reflns_Laue_measured_fraction_full 0.995
_diffrn_reflns_Laue_measured_fraction_max 0.985
_diffrn_reflns_limit_h_max 16
_diffrn_reflns_limit_h_min -15
_diffrn_reflns_limit_k_max 28
_diffrn_reflns_limit_k_min -26
_diffrn_reflns_limit_l_max 23
_diffrn_reflns_limit_l_min -21
_diffrn_reflns_number 68106
_diffrn_reflns_point_group_measured_fraction_full 0.947
_diffrn_reflns_point_group_measured_fraction_max 0.934
_diffrn_reflns_theta_full 67.684
_diffrn_reflns_theta_max 68.615
_diffrn_reflns_theta_min 2.231
_diffrn_source 'rotating anode'
_exptl_absorpt_coefficient_mu 0.802
_exptl_absorpt_correction_T_max 1.00000
_exptl_absorpt_correction_T_min 0.58005
_exptl_absorpt_correction_type multi-scan
_exptl_absorpt_process_details
;
CrysAlisPro 1.171.39.8d (Rigaku Oxford Diffraction, 2015)
Empirical absorption correction using spherical harmonics,
 implemented in SCALE3 ABSPACK scaling algorithm.
;
_exptl_crystal_colour colourless
_exptl_crystal_density_diffrn 1.275
_exptl_crystal_density_method 'not measured'
_exptl_crystal_description needle
_exptl_crystal_F_000 2580
_exptl_crystal_size_max 0.51
_exptl_crystal_size_mid 0.03
_exptl_crystal_size_min 0.02
_refine_diff_density_max 0.215
_refine_diff_density_min -0.181
_refine_diff_density_rms 0.042
_refine_ls_abs_structure_details
;
 Flack x determined using 7515 quotients [(I+)-(I-)]/[(I+)+(I-)]
 (Parsons, Flack and Wagner, Acta Cryst. B69 (2013) 249-259).
;
_refine_ls_abs_structure_Flack 0.09(4)
_refine_ls_extinction_coef 0.00134(9)
_refine_ls_extinction_expression Fc^*^=kFc[1+0.001xFc^2^\l^3^/sin(2\q)]^-1/4^
_refine_ls_extinction_method 'SHELXL-2018/3 (Sheldrick 2018)'
_refine_ls_goodness_of_fit_ref 0.998
_refine_ls_hydrogen_treatment mixed
_refine_ls_matrix_type full
_refine_ls_number_parameters 1647
_refine_ls_number_reflns 22181
_refine_ls_number_restraints 6
_refine_ls_restrained_S_all 0.998
_refine_ls_R_factor_all 0.0499
_refine_ls_R_factor_gt 0.0406
_refine_ls_shift/su_max 0.000
_refine_ls_shift/su_mean 0.000
_refine_ls_structure_factor_coef Fsqd
_refine_ls_weighting_details 'w=1/[\s^2^(Fo^2^)+(0.0722P)^2^] where P=(Fo^2^+2Fc^2^)/3'
_refine_ls_weighting_scheme calc
_refine_ls_wR_factor_gt 0.1046
_refine_ls_wR_factor_ref 0.1093
_reflns_Friedel_coverage 0.849
_reflns_Friedel_fraction_full 0.896
_reflns_Friedel_fraction_max 0.881
_reflns_number_gt 18519
_reflns_number_total 22181
_reflns_threshold_expression 'I > 2\s(I)'
_cod_data_source_file c9sc04303a2.cif
_cod_data_source_block 29major
_cod_depositor_comments
;Adding full bibliography for 1552456--1552458.cif.

 Adding full bibliography for 1552456--1552458.cif.
;
_cod_database_code 1552458
_shelx_shelxl_version_number 2018/3
_shelx_space_group_comment
;
The symmetry employed for this shelxl refinement is uniquely defined
by the following loop, which should always be used as a source of
symmetry information in preference to the above space-group names.
They are only intended as comments.
;
_reflns_odcompleteness_completeness 99.76
_reflns_odcompleteness_iscentric 1
_reflns_odcompleteness_theta 66.97
_olex2_refinement_description
;
1. Fixed Uiso
 At 1.2 times of:
  All C(H) groups, All C(H,H) groups
 At 1.5 times of:
  All C(H,H,H) groups
2. Restrained distances
 N1-H1 = N31-H31 = N61-H61 = N91-H91 = N121-H121
 0.98 with sigma of 0.01
3.a Ternary CH refined with riding coordinates:
 C1(H1A), C31(H31A), C61(H61A), C91(H91A), C121(H12A)
3.b Secondary CH2 refined with riding coordinates:
 C2(H2A,H2B), C4(H4A,H4B), C22(H22A,H22B), C32(H32A,H32B), C34(H34A,H34B),
 C52(H52A,H52B), C62(H62A,H62B), C64(H64A,H64B), C82(H82A,H82B), C92(H92A,H92B),
  C94(H94A,H94B), C112(H11D,H11E), C122(H12B,H12C), C124(H12D,H12E), C142(H14D,
 H14E)
3.c Aromatic/amide H refined with riding coordinates:
 C6(H6), C7(H7), C8(H8), C9(H9), C10(H10), C16(H16), C17(H17), C18(H18),
 C19(H19), C20(H20), C24(H24), C25(H25), C26(H26), C27(H27), C28(H28), C36(H36),
  C37(H37), C38(H38), C39(H39), C40(H40), C46(H46), C47(H47), C48(H48),
 C49(H49), C50(H50), C54(H54), C55(H55), C56(H56), C57(H57), C58(H58), C66(H66),
  C67(H67), C68(H68), C69(H69), C70(H70), C76(H76), C77(H77), C78(H78),
 C79(H79), C80(H80), C84(H84), C85(H85), C86(H86), C87(H87), C88(H88), C96(H96),
  C97(H97), C98(H98), C99(H99), C100(H100), C106(H106), C107(H107), C108(H108),
 C109(H109), C110(H110), C114(H114), C115(H115), C116(H116), C117(H117),
 C118(H118), C126(H126), C127(H127), C128(H128), C129(H129), C130(H130),
 C136(H136), C137(H137), C138(H138), C139(H139), C140(H140), C144(H144),
 C145(H145), C146(H146), C147(H147), C148(H148)
3.d Idealised Me refined as rotating group:
 C21(H21A,H21B,H21C), C51(H51A,H51B,H51C), C81(H81A,H81B,H81C), C111(H11A,H11B,
 H11C), C141(H14A,H14B,H14C)
;
_olex2_submission_special_instructions 'No special instructions were received'
_oxdiff_exptl_absorpt_empirical_details
;
Empirical correction (ABSPACK) includes:
- Absorption correction using spherical harmonics
- Frame scaling
;
_oxdiff_exptl_absorpt_empirical_full_max 2.363
_oxdiff_exptl_absorpt_empirical_full_min 0.432

loop_
_space_group_symop_operation_xyz
'x, y, z'
'-x, y+1/2, -z'

loop_
_atom_site_label
_atom_site_type_symbol
_atom_site_fract_x
_atom_site_fract_y
_atom_site_fract_z
_atom_site_U_iso_or_equiv
_atom_site_adp_type
_atom_site_occupancy
_atom_site_site_symmetry_order
_atom_site_calc_flag
_atom_site_refinement_flags_posn
F1 F 0.10540(15) 0.10050(10) 0.69243(12) 0.0712(6) Uani 1 1 d .
F2 F 0.14447(18) 0.03663(9) 0.62403(15) 0.0833(7) Uani 1 1 d .
F3 F 0.11603(15) 0.11896(10) 0.58767(12) 0.0742(6) Uani 1 1 d .
O1 O 0.27820(19) 0.13658(8) 0.79537(12) 0.0538(6) Uani 1 1 d .
O2 O 0.27118(18) 0.20534(8) 0.56409(11) 0.0537(5) Uani 1 1 d .
N1 N 0.2724(2) 0.04626(10) 0.82598(13) 0.0462(6) Uani 1 1 d D
H1 H 0.267(2) 0.0082(7) 0.8096(17) 0.051(9) Uiso 1 1 d D
N2 N 0.2760(2) 0.13716(10) 0.48135(13) 0.0495(6) Uani 1 1 d .
N3 N 0.2934(2) 0.07912(12) 0.47886(14) 0.0546(7) Uani 1 1 d .
C1 C 0.2664(2) 0.10517(12) 0.65392(16) 0.0424(6) Uani 1 1 d .
H1A H 0.266446 0.143099 0.672499 0.051 Uiso 1 1 calc R
C2 C 0.3103(3) 0.06799(13) 0.71135(17) 0.0504(7) Uani 1 1 d .
H2A H 0.287299 0.029998 0.703885 0.060 Uiso 1 1 calc R
H2B H 0.381722 0.067833 0.710040 0.060 Uiso 1 1 calc R
C3 C 0.2834(2) 0.08675(11) 0.78062(16) 0.0422(7) Uani 1 1 d .
C4 C 0.2536(3) 0.05805(14) 0.89643(18) 0.0585(9) Uani 1 1 d .
H4A H 0.183001 0.057182 0.901660 0.070 Uiso 1 1 calc R
H4B H 0.277294 0.095262 0.908078 0.070 Uiso 1 1 calc R
C5 C 0.3039(3) 0.01634(13) 0.94391(17) 0.0516(8) Uani 1 1 d .
C6 C 0.4038(3) 0.01937(17) 0.9611(2) 0.0657(10) Uani 1 1 d .
H6 H 0.440796 0.048156 0.943857 0.079 Uiso 1 1 calc R
C7 C 0.4499(3) -0.01961(18) 1.0035(2) 0.0713(10) Uani 1 1 d .
H7 H 0.517809 -0.017690 1.013277 0.086 Uiso 1 1 calc R
C8 C 0.3959(3) -0.06120(17) 1.0313(2) 0.0733(11) Uani 1 1 d .
H8 H 0.426448 -0.087311 1.060390 0.088 Uiso 1 1 calc R
C9 C 0.2957(3) -0.06360(17) 1.0155(3) 0.0786(12) Uani 1 1 d .
H9 H 0.258337 -0.091406 1.034455 0.094 Uiso 1 1 calc R
C10 C 0.2505(3) -0.02570(15) 0.9725(2) 0.0683(10) Uani 1 1 d .
H10 H 0.182791 -0.028214 0.962202 0.082 Uiso 1 1 calc R
C11 C 0.1593(3) 0.09047(14) 0.63967(19) 0.0560(8) Uani 1 1 d .
C12 C 0.3234(2) 0.10916(12) 0.58939(16) 0.0438(7) Uani 1 1 d .
C13 C 0.2853(2) 0.15772(13) 0.54534(17) 0.0459(7) Uani 1 1 d .
C14 C 0.3161(3) 0.06209(13) 0.53951(17) 0.0506(8) Uani 1 1 d .
C15 C 0.2545(3) 0.16663(14) 0.41924(17) 0.0533(8) Uani 1 1 d .
C16 C 0.2892(3) 0.14509(19) 0.3601(2) 0.0672(10) Uani 1 1 d .
H16 H 0.328475 0.113213 0.361299 0.081 Uiso 1 1 calc R
C17 C 0.2645(4) 0.1718(2) 0.2990(2) 0.0835(13) Uani 1 1 d .
H17 H 0.286932 0.157580 0.259087 0.100 Uiso 1 1 calc R
C18 C 0.2061(4) 0.2196(2) 0.2976(2) 0.0822(13) Uani 1 1 d .
H18 H 0.188691 0.237187 0.256799 0.099 Uiso 1 1 calc R
C19 C 0.1742(4) 0.24102(18) 0.3573(2) 0.0767(12) Uani 1 1 d .
H19 H 0.136706 0.273571 0.356361 0.092 Uiso 1 1 calc R
C20 C 0.1972(3) 0.21468(14) 0.4187(2) 0.0616(9) Uani 1 1 d .
H20 H 0.174683 0.228926 0.458520 0.074 Uiso 1 1 calc R
C21 C 0.3364(3) 0.00172(14) 0.5544(2) 0.0663(10) Uani 1 1 d .
H21A H 0.289440 -0.012036 0.584635 0.100 Uiso 1 1 calc GR
H21B H 0.402011 -0.002242 0.574970 0.100 Uiso 1 1 calc GR
H21C H 0.330770 -0.019276 0.513109 0.100 Uiso 1 1 calc GR
C22 C 0.4358(2) 0.12224(14) 0.60804(16) 0.0489(7) Uani 1 1 d .
H22A H 0.440044 0.152907 0.640040 0.059 Uiso 1 1 calc R
H22B H 0.465938 0.089813 0.630215 0.059 Uiso 1 1 calc R
C23 C 0.4944(3) 0.13738(16) 0.54794(18) 0.0569(8) Uani 1 1 d .
C24 C 0.5376(3) 0.0964(2) 0.5101(2) 0.0795(12) Uani 1 1 d .
H24 H 0.531289 0.058891 0.521424 0.095 Uiso 1 1 calc R
C25 C 0.5910(4) 0.1118(4) 0.4545(3) 0.108(2) Uani 1 1 d .
H25 H 0.620706 0.084486 0.429284 0.130 Uiso 1 1 calc R
C26 C 0.5995(4) 0.1666(4) 0.4374(3) 0.118(2) Uani 1 1 d .
H26 H 0.633842 0.176637 0.400118 0.142 Uiso 1 1 calc R
C27 C 0.5574(4) 0.2068(3) 0.4751(3) 0.1033(19) Uani 1 1 d .
H27 H 0.563828 0.244188 0.463478 0.124 Uiso 1 1 calc R
C28 C 0.5058(3) 0.1927(2) 0.5300(2) 0.0731(11) Uani 1 1 d .
H28 H 0.478228 0.220637 0.555379 0.088 Uiso 1 1 calc R
F31 F -0.03916(17) 0.21827(9) 0.75135(12) 0.0705(6) Uani 1 1 d .
F32 F -0.08495(16) 0.30330(9) 0.76237(11) 0.0659(5) Uani 1 1 d .
F33 F 0.04467(18) 0.27257(10) 0.81938(11) 0.0752(6) Uani 1 1 d .
O31 O 0.25019(18) 0.33202(8) 0.72907(14) 0.0596(6) Uani 1 1 d .
O32 O -0.02520(16) 0.39846(8) 0.66467(12) 0.0483(5) Uani 1 1 d .
N31 N 0.31495(18) 0.24867(10) 0.75901(14) 0.0452(6) Uani 1 1 d D
H31 H 0.302(3) 0.2093(7) 0.7634(18) 0.055(9) Uiso 1 1 d D
N32 N -0.15294(18) 0.34263(10) 0.62093(15) 0.0477(6) Uani 1 1 d .
N33 N -0.1661(2) 0.28601(11) 0.60193(16) 0.0532(7) Uani 1 1 d .
C31 C 0.0598(2) 0.28882(11) 0.70350(16) 0.0417(7) Uani 1 1 d .
H31A H 0.085394 0.325371 0.718338 0.050 Uiso 1 1 calc R
C32 C 0.1517(2) 0.25103(12) 0.70315(17) 0.0469(7) Uani 1 1 d .
H32A H 0.140666 0.217562 0.729186 0.056 Uiso 1 1 calc R
H32B H 0.162057 0.239835 0.657153 0.056 Uiso 1 1 calc R
C33 C 0.2434(2) 0.28096(11) 0.73288(16) 0.0412(6) Uani 1 1 d .
C34 C 0.4098(2) 0.26999(14) 0.7879(2) 0.0568(8) Uani 1 1 d .
H34A H 0.414046 0.263922 0.836321 0.068 Uiso 1 1 calc R
H34B H 0.413428 0.309891 0.779915 0.068 Uiso 1 1 calc R
C35 C 0.4951(2) 0.24166(12) 0.75746(16) 0.0449(7) Uani 1 1 d .
C36 C 0.5486(3) 0.26776(17) 0.7096(2) 0.0657(10) Uani 1 1 d .
H36 H 0.531780 0.303897 0.696041 0.079 Uiso 1 1 calc R
C37 C 0.6265(3) 0.2412(2) 0.6814(2) 0.0799(12) Uani 1 1 d .
H37 H 0.662363 0.259769 0.649811 0.096 Uiso 1 1 calc R
C38 C 0.6507(3) 0.1884(2) 0.6996(2) 0.0765(12) Uani 1 1 d .
H38 H 0.702442 0.170539 0.679715 0.092 Uiso 1 1 calc R
C39 C 0.6003(3) 0.16099(17) 0.7466(2) 0.0690(11) Uani 1 1 d .
H39 H 0.617792 0.124719 0.759103 0.083 Uiso 1 1 calc R
C40 C 0.5219(3) 0.18772(14) 0.77595(19) 0.0561(8) Uani 1 1 d .
H40 H 0.487369 0.169084 0.808215 0.067 Uiso 1 1 calc R
C41 C -0.0053(3) 0.27079(14) 0.75791(18) 0.0549(8) Uani 1 1 d .
C42 C 0.0004(2) 0.30058(11) 0.63545(16) 0.0400(6) Uani 1 1 d .
C43 C -0.0579(2) 0.35426(12) 0.64320(15) 0.0404(6) Uani 1 1 d .
C44 C -0.0823(2) 0.26117(12) 0.61193(18) 0.0495(7) Uani 1 1 d .
C45 C -0.2362(2) 0.37860(15) 0.61609(18) 0.0537(8) Uani 1 1 d .
C46 C -0.3183(3) 0.36372(18) 0.5732(2) 0.0658(10) Uani 1 1 d .
H46 H -0.317633 0.331555 0.546958 0.079 Uiso 1 1 calc R
C47 C -0.4012(3) 0.3987(2) 0.5711(3) 0.0832(14) Uani 1 1 d .
H47 H -0.456920 0.389085 0.543853 0.100 Uiso 1 1 calc R
C48 C -0.4018(3) 0.4467(2) 0.6082(3) 0.0874(15) Uani 1 1 d .
H48 H -0.457685 0.469269 0.606077 0.105 Uiso 1 1 calc R
C49 C -0.3198(4) 0.4617(2) 0.6489(3) 0.0885(14) Uani 1 1 d .
H49 H -0.320269 0.494666 0.673763 0.106 Uiso 1 1 calc R
C50 C -0.2366(3) 0.42766(18) 0.6527(2) 0.0729(11) Uani 1 1 d .
H50 H -0.181187 0.437900 0.679895 0.088 Uiso 1 1 calc R
C51 C -0.0729(3) 0.20095(14) 0.5958(2) 0.0696(11) Uani 1 1 d .
H51A H -0.060841 0.180147 0.636847 0.104 Uiso 1 1 calc GR
H51B H -0.018853 0.195662 0.567423 0.104 Uiso 1 1 calc GR
H51C H -0.132968 0.188079 0.572681 0.104 Uiso 1 1 calc GR
C52 C 0.0704(2) 0.30988(14) 0.57657(17) 0.0484(7) Uani 1 1 d .
H52A H 0.122468 0.335621 0.591522 0.058 Uiso 1 1 calc R
H52B H 0.101019 0.274611 0.565971 0.058 Uiso 1 1 calc R
C53 C 0.0170(2) 0.33269(13) 0.51363(17) 0.0477(7) Uani 1 1 d .
C54 C -0.0304(3) 0.29911(14) 0.4649(2) 0.0655(10) Uani 1 1 d .
H54 H -0.026592 0.260524 0.469784 0.079 Uiso 1 1 calc R
C55 C -0.0829(4) 0.32107(16) 0.4097(2) 0.0725(11) Uani 1 1 d .
H55 H -0.114607 0.297312 0.378225 0.087 Uiso 1 1 calc R
C56 C -0.0888(3) 0.37780(15) 0.4006(2) 0.0668(10) Uani 1 1 d .
H56 H -0.124605 0.392822 0.363446 0.080 Uiso 1 1 calc R
C57 C -0.0411(4) 0.41161(15) 0.4471(2) 0.0737(12) Uani 1 1 d .
H57 H -0.043449 0.450114 0.441052 0.088 Uiso 1 1 calc R
C58 C 0.0106(3) 0.38987(14) 0.50300(19) 0.0630(10) Uani 1 1 d .
H58 H 0.041760 0.413999 0.534267 0.076 Uiso 1 1 calc R
F61 F 0.20757(17) 0.48912(10) 0.92206(10) 0.0684(6) Uani 1 1 d .
F62 F 0.29860(16) 0.48228(11) 0.83869(11) 0.0731(6) Uani 1 1 d .
F63 F 0.1845(2) 0.42246(8) 0.85058(14) 0.0812(7) Uani 1 1 d .
O61 O 0.25792(17) 0.53846(8) 0.69429(12) 0.0509(5) Uani 1 1 d .
O62 O 0.10290(17) 0.60268(8) 0.91426(11) 0.0504(5) Uani 1 1 d .
N61 N 0.2565(2) 0.44409(10) 0.69009(14) 0.0487(6) Uani 1 1 d D
H61 H 0.221(2) 0.4104(10) 0.7011(18) 0.054(9) Uiso 1 1 d D
N62 N 0.0105(2) 0.53291(10) 0.96078(12) 0.0445(6) Uani 1 1 d .
N63 N -0.0288(2) 0.48033(11) 0.94062(14) 0.0524(6) Uani 1 1 d .
C61 C 0.1350(2) 0.51275(12) 0.81376(15) 0.0437(7) Uani 1 1 d .
H61A H 0.166922 0.549331 0.811051 0.052 Uiso 1 1 calc R
C62 C 0.1233(2) 0.49063(13) 0.74109(16) 0.0488(7) Uani 1 1 d .
H62A H 0.100028 0.452333 0.741726 0.059 Uiso 1 1 calc R
H62B H 0.073868 0.512703 0.715644 0.059 Uiso 1 1 calc R
C63 C 0.2187(2) 0.49282(11) 0.70639(15) 0.0409(6) Uani 1 1 d .
C64 C 0.3480(3) 0.43740(15) 0.65628(19) 0.0561(8) Uani 1 1 d .
H64A H 0.392013 0.412602 0.682498 0.067 Uiso 1 1 calc R
H64B H 0.380408 0.473344 0.653229 0.067 Uiso 1 1 calc R
C65 C 0.3276(2) 0.41362(13) 0.58612(18) 0.0513(8) Uani 1 1 d .
C66 C 0.2848(4) 0.44613(18) 0.5358(2) 0.0797(12) Uani 1 1 d .
H66 H 0.271723 0.483528 0.544242 0.096 Uiso 1 1 calc R
C67 C 0.2609(5) 0.4244(2) 0.4732(3) 0.0971(16) Uani 1 1 d .
H67 H 0.229711 0.446974 0.440213 0.117 Uiso 1 1 calc R
C68 C 0.2819(4) 0.3703(2) 0.4583(2) 0.0847(13) Uani 1 1 d .
H68 H 0.268477 0.356466 0.414904 0.102 Uiso 1 1 calc R
C69 C 0.3232(3) 0.33667(17) 0.5084(2) 0.0724(11) Uani 1 1 d .
H69 H 0.336971 0.299488 0.499133 0.087 Uiso 1 1 calc R
C70 C 0.3447(3) 0.35786(14) 0.5730(2) 0.0577(8) Uani 1 1 d .
H70 H 0.370569 0.334567 0.607177 0.069 Uiso 1 1 calc R
C71 C 0.2054(3) 0.47661(14) 0.85679(17) 0.0541(8) Uani 1 1 d .
C72 C 0.0360(2) 0.52312(12) 0.84744(15) 0.0429(7) Uani 1 1 d .
C73 C 0.0565(2) 0.55898(12) 0.91032(15) 0.0422(6) Uani 1 1 d .
C74 C -0.0137(3) 0.47379(13) 0.87820(17) 0.0494(7) Uani 1 1 d .
C75 C 0.0078(3) 0.54885(15) 1.02932(16) 0.0511(8) Uani 1 1 d .
C76 C 0.0124(3) 0.50805(18) 1.07923(18) 0.0631(9) Uani 1 1 d .
H76 H 0.013827 0.470410 1.067777 0.076 Uiso 1 1 calc R
C77 C 0.0147(4) 0.5243(2) 1.1463(2) 0.0823(14) Uani 1 1 d .
H77 H 0.018404 0.497390 1.180113 0.099 Uiso 1 1 calc R
C78 C 0.0116(4) 0.5802(3) 1.1632(2) 0.0894(16) Uani 1 1 d .
H78 H 0.014429 0.590661 1.208442 0.107 Uiso 1 1 calc R
C79 C 0.0044(3) 0.6205(2) 1.1136(2) 0.0783(13) Uani 1 1 d .
H79 H 0.001109 0.657986 1.125432 0.094 Uiso 1 1 calc R
C80 C 0.0020(3) 0.60517(16) 1.04568(18) 0.0586(9) Uani 1 1 d .
H80 H -0.003449 0.632161 1.011948 0.070 Uiso 1 1 calc R
C81 C -0.0492(3) 0.42204(15) 0.8413(2) 0.0683(10) Uani 1 1 d .
H81A H 0.006600 0.399833 0.830444 0.102 Uiso 1 1 calc GR
H81B H -0.086415 0.432402 0.800501 0.102 Uiso 1 1 calc GR
H81C H -0.090399 0.400825 0.869491 0.102 Uiso 1 1 calc GR
C82 C -0.0375(3) 0.55617(15) 0.79900(17) 0.0536(8) Uani 1 1 d .
H82A H -0.003169 0.587710 0.780620 0.064 Uiso 1 1 calc R
H82B H -0.059373 0.532168 0.761614 0.064 Uiso 1 1 calc R
C83 C -0.1271(3) 0.57735(17) 0.83306(18) 0.0632(9) Uani 1 1 d .
C84 C -0.2107(3) 0.5450(2) 0.8363(2) 0.0777(12) Uani 1 1 d .
H84 H -0.212671 0.509937 0.816085 0.093 Uiso 1 1 calc R
C85 C -0.2922(4) 0.5636(3) 0.8692(3) 0.1011(17) Uani 1 1 d .
H85 H -0.347930 0.541146 0.871207 0.121 Uiso 1 1 calc R
C86 C -0.2897(5) 0.6149(3) 0.8984(3) 0.1031(19) Uani 1 1 d .
H86 H -0.343871 0.627385 0.920731 0.124 Uiso 1 1 calc R
C87 C -0.2088(5) 0.6485(3) 0.8954(3) 0.0954(16) Uani 1 1 d .
H87 H -0.208617 0.683645 0.915333 0.114 Uiso 1 1 calc R
C88 C -0.1259(4) 0.6305(2) 0.8626(2) 0.0796(12) Uani 1 1 d .
H88 H -0.070866 0.653454 0.860431 0.096 Uiso 1 1 calc R
F91 F 0.4562(2) 0.67724(12) 0.73229(11) 0.0834(7) Uani 1 1 d .
F92 F 0.47469(17) 0.61807(8) 0.81350(12) 0.0714(6) Uani 1 1 d .
F93 F 0.53814(15) 0.69956(8) 0.82468(10) 0.0619(5) Uani 1 1 d .
O91 O 0.20606(19) 0.73606(8) 0.73419(13) 0.0594(6) Uani 1 1 d .
O92 O 0.44505(17) 0.79517(8) 0.89927(11) 0.0497(5) Uani 1 1 d .
N91 N 0.1877(2) 0.65072(10) 0.68815(14) 0.0490(6) Uani 1 1 d D
H91 H 0.211(2) 0.6123(7) 0.6898(17) 0.048(9) Uiso 1 1 d D
N92 N 0.50591(19) 0.72573(9) 0.97146(13) 0.0418(5) Uani 1 1 d .
N93 N 0.48418(19) 0.66889(9) 0.98466(13) 0.0440(6) Uani 1 1 d .
C91 C 0.3626(2) 0.69385(12) 0.82562(15) 0.0461(7) Uani 1 1 d .
H91A H 0.352686 0.731039 0.805718 0.055 Uiso 1 1 calc R
C92 C 0.2766(3) 0.65784(12) 0.79586(16) 0.0505(8) Uani 1 1 d .
H92A H 0.302271 0.622136 0.781894 0.061 Uiso 1 1 calc R
H92B H 0.230941 0.650794 0.830625 0.061 Uiso 1 1 calc R
C93 C 0.2215(2) 0.68512(11) 0.73626(16) 0.0441(7) Uani 1 1 d .
C94 C 0.1248(3) 0.66874(13) 0.6296(2) 0.0635(10) Uani 1 1 d .
H94A H 0.165366 0.682488 0.594662 0.076 Uiso 1 1 calc R
H94B H 0.081928 0.698842 0.642568 0.076 Uiso 1 1 calc R
C95 C 0.0640(3) 0.62072(13) 0.60344(17) 0.0522(8) Uani 1 1 d .
C96 C 0.0992(3) 0.58421(15) 0.55621(19) 0.0614(9) Uani 1 1 d .
H96 H 0.159335 0.591150 0.537746 0.074 Uiso 1 1 calc R
C97 C 0.0445(3) 0.53742(16) 0.5366(2) 0.0664(10) Uani 1 1 d .
H97 H 0.068414 0.513193 0.504790 0.080 Uiso 1 1 calc R
C98 C -0.0446(3) 0.52623(15) 0.5635(2) 0.0638(10) Uani 1 1 d .
H98 H -0.080065 0.494337 0.550542 0.077 Uiso 1 1 calc R
C99 C -0.0806(3) 0.56256(16) 0.6095(2) 0.0636(9) Uani 1 1 d .
H99 H -0.141243 0.555660 0.627313 0.076 Uiso 1 1 calc R
C100 C -0.0270(3) 0.60912(14) 0.62929(19) 0.0590(9) Uani 1 1 d .
H100 H -0.051958 0.633391 0.660604 0.071 Uiso 1 1 calc R
C101 C 0.4576(3) 0.67210(14) 0.79942(18) 0.0579(9) Uani 1 1 d .
C102 C 0.3679(2) 0.70262(11) 0.90273(15) 0.0417(6) Uani 1 1 d .
C103 C 0.4438(2) 0.74791(11) 0.92234(15) 0.0416(6) Uani 1 1 d .
C104 C 0.4081(2) 0.65509(12) 0.94593(16) 0.0431(7) Uani 1 1 d .
C105 C 0.5884(2) 0.75051(12) 1.00736(15) 0.0440(7) Uani 1 1 d .
C106 C 0.5985(3) 0.80849(14) 1.00970(18) 0.0571(9) Uani 1 1 d .
H106 H 0.551205 0.831233 0.987551 0.069 Uiso 1 1 calc R
C107 C 0.6791(3) 0.83186(16) 1.0452(2) 0.0676(10) Uani 1 1 d .
H107 H 0.685616 0.870506 1.047031 0.081 Uiso 1 1 calc R
C108 C 0.7498(3) 0.79883(17) 1.07774(19) 0.0638(10) Uani 1 1 d .
H108 H 0.804081 0.815007 1.101182 0.077 Uiso 1 1 calc R
C109 C 0.7399(3) 0.74122(17) 1.07550(19) 0.0612(9) Uani 1 1 d .
H109 H 0.787367 0.718641 1.097684 0.073 Uiso 1 1 calc R
C110 C 0.6593(2) 0.71735(14) 1.04023(18) 0.0531(8) Uani 1 1 d .
H110 H 0.652878 0.678686 1.038690 0.064 Uiso 1 1 calc R
C111 C 0.3652(3) 0.59825(13) 0.94763(19) 0.0557(8) Uani 1 1 d .
H11A H 0.378458 0.578750 0.906893 0.084 Uiso 1 1 calc GR
H11B H 0.295118 0.600889 0.951278 0.084 Uiso 1 1 calc GR
H11C H 0.394339 0.578268 0.985832 0.084 Uiso 1 1 calc GR
C112 C 0.2667(2) 0.72342(14) 0.92650(17) 0.0510(8) Uani 1 1 d .
H11D H 0.248103 0.757162 0.901806 0.061 Uiso 1 1 calc R
H11E H 0.216925 0.695353 0.914925 0.061 Uiso 1 1 calc R
C113 C 0.2663(2) 0.73548(13) 1.00115(17) 0.0491(7) Uani 1 1 d .
C114 C 0.3067(3) 0.78425(14) 1.02908(18) 0.0571(8) Uani 1 1 d .
H114 H 0.334410 0.810502 1.001326 0.068 Uiso 1 1 calc R
C115 C 0.3062(3) 0.79411(16) 1.0979(2) 0.0654(10) Uani 1 1 d .
H115 H 0.333846 0.826806 1.115979 0.078 Uiso 1 1 calc R
C116 C 0.2650(3) 0.75590(17) 1.1398(2) 0.0648(10) Uani 1 1 d .
H116 H 0.264712 0.762825 1.185924 0.078 Uiso 1 1 calc R
C117 C 0.2242(3) 0.70736(18) 1.1131(2) 0.0683(10) Uani 1 1 d .
H117 H 0.196533 0.681367 1.141193 0.082 Uiso 1 1 calc R
C118 C 0.2247(3) 0.69737(15) 1.0442(2) 0.0592(9) Uani 1 1 d .
H118 H 0.196673 0.664655 1.026397 0.071 Uiso 1 1 calc R
F121 F 0.49658(19) 0.89407(10) 0.60615(11) 0.0773(6) Uani 1 1 d .
F122 F 0.4744(2) 0.81272(10) 0.64811(13) 0.0817(7) Uani 1 1 d .
F123 F 0.35108(19) 0.85885(11) 0.60520(12) 0.0854(7) Uani 1 1 d .
O121 O 0.24838(18) 0.93505(8) 0.76452(13) 0.0573(6) Uani 1 1 d .
O122 O 0.51500(16) 1.00123(8) 0.69269(12) 0.0518(5) Uani 1 1 d .
N121 N 0.1775(2) 0.85057(10) 0.77274(15) 0.0501(6) Uani 1 1 d D
H121 H 0.182(3) 0.8105(7) 0.764(2) 0.066(11) Uiso 1 1 d D
N122 N 0.65786(18) 0.94855(10) 0.70839(13) 0.0434(6) Uani 1 1 d .
N123 N 0.6838(2) 0.89469(10) 0.73216(15) 0.0509(6) Uani 1 1 d .
C121 C 0.4193(2) 0.89045(12) 0.70996(17) 0.0453(7) Uani 1 1 d .
H12A H 0.382393 0.924864 0.699377 0.054 Uiso 1 1 calc R
C122 C 0.3497(2) 0.85395(12) 0.74925(17) 0.0459(7) Uani 1 1 d .
H12B H 0.334069 0.820263 0.723588 0.055 Uiso 1 1 calc R
H12C H 0.383123 0.842971 0.791834 0.055 Uiso 1 1 calc R
C123 C 0.2543(2) 0.88394(11) 0.76306(15) 0.0418(7) Uani 1 1 d .
C124 C 0.0786(3) 0.87168(16) 0.7830(2) 0.0694(11) Uani 1 1 d .
H12D H 0.034453 0.860121 0.745210 0.083 Uiso 1 1 calc R
H12E H 0.080576 0.912174 0.783189 0.083 Uiso 1 1 calc R
C125 C 0.0374(3) 0.85193(15) 0.8473(2) 0.0610(9) Uani 1 1 d .
C126 C 0.0937(3) 0.8473(2) 0.9067(3) 0.0813(12) Uani 1 1 d .
H126 H 0.160789 0.855489 0.906901 0.098 Uiso 1 1 calc R
C127 C 0.0557(5) 0.8312(3) 0.9654(3) 0.120(2) Uani 1 1 d .
H127 H 0.096294 0.827875 1.004753 0.144 Uiso 1 1 calc R
C128 C -0.0422(5) 0.8200(5) 0.9659(4) 0.163(4) Uani 1 1 d .
H128 H -0.068876 0.807901 1.005413 0.195 Uiso 1 1 calc R
C129 C -0.1025(5) 0.8266(4) 0.9077(4) 0.140(3) Uani 1 1 d .
H129 H -0.170236 0.821034 0.908952 0.168 Uiso 1 1 calc R
C130 C -0.0632(4) 0.8412(2) 0.8476(3) 0.0965(16) Uani 1 1 d .
H130 H -0.103416 0.843880 0.808051 0.116 Uiso 1 1 calc R
C131 C 0.4362(3) 0.86444(16) 0.6433(2) 0.0624(9) Uani 1 1 d .
C132 C 0.5169(2) 0.90954(12) 0.74807(16) 0.0427(6) Uani 1 1 d .
C133 C 0.5594(2) 0.95943(12) 0.71187(16) 0.0410(6) Uani 1 1 d .
C134 C 0.6055(2) 0.87165(12) 0.75231(17) 0.0475(7) Uani 1 1 d .
C135 C 0.7326(2) 0.98375(13) 0.68524(16) 0.0444(7) Uani 1 1 d .
C136 C 0.7091(3) 1.03158(14) 0.6489(2) 0.0596(9) Uani 1 1 d .
H136 H 0.643417 1.042233 0.641017 0.072 Uiso 1 1 calc R
C137 C 0.7840(3) 1.06366(15) 0.6242(2) 0.0674(10) Uani 1 1 d .
H137 H 0.767885 1.095688 0.599418 0.081 Uiso 1 1 calc R
C138 C 0.8815(3) 1.04898(16) 0.6358(2) 0.0628(9) Uani 1 1 d .
H138 H 0.931295 1.070522 0.618782 0.075 Uiso 1 1 calc R
C139 C 0.9040(3) 1.00184(17) 0.67312(19) 0.0601(9) Uani 1 1 d .
H139 H 0.969890 0.992028 0.681992 0.072 Uiso 1 1 calc R
C140 C 0.8314(3) 0.96879(15) 0.69764(17) 0.0536(8) Uani 1 1 d .
H140 H 0.848128 0.936747 0.722276 0.064 Uiso 1 1 calc R
C141 C 0.6098(3) 0.81416(14) 0.7812(2) 0.0622(10) Uani 1 1 d .
H14A H 0.573521 0.789056 0.751103 0.093 Uiso 1 1 calc GR
H14B H 0.581143 0.814167 0.824211 0.093 Uiso 1 1 calc GR
H14C H 0.677374 0.802227 0.786749 0.093 Uiso 1 1 calc GR
C142 C 0.4957(2) 0.93068(13) 0.82042(16) 0.0479(7) Uani 1 1 d .
H14D H 0.437208 0.954070 0.817240 0.057 Uiso 1 1 calc R
H14E H 0.481748 0.898749 0.848372 0.057 Uiso 1 1 calc R
C143 C 0.5799(3) 0.96333(15) 0.85435(17) 0.0525(8) Uani 1 1 d .
C144 C 0.5829(3) 1.02140(15) 0.84858(18) 0.0590(9) Uani 1 1 d .
H144 H 0.532349 1.039811 0.823780 0.071 Uiso 1 1 calc R
C145 C 0.6598(3) 1.05204(18) 0.8791(2) 0.0721(11) Uani 1 1 d .
H145 H 0.659886 1.090766 0.875500 0.087 Uiso 1 1 calc R
C146 C 0.7357(3) 1.0253(2) 0.9145(2) 0.0808(13) Uani 1 1 d .
H146 H 0.788187 1.045863 0.934215 0.097 Uiso 1 1 calc R
C147 C 0.7345(3) 0.9688(2) 0.9209(2) 0.0776(12) Uani 1 1 d .
H147 H 0.786252 0.950972 0.945265 0.093 Uiso 1 1 calc R
C148 C 0.6562(3) 0.93685(18) 0.89126(19) 0.0643(9) Uani 1 1 d .
H148 H 0.655669 0.898250 0.896455 0.077 Uiso 1 1 calc R

loop_
_atom_site_aniso_label
_atom_site_aniso_U_11
_atom_site_aniso_U_22
_atom_site_aniso_U_33
_atom_site_aniso_U_23
_atom_site_aniso_U_13
_atom_site_aniso_U_12
F1 0.0547(11) 0.0854(15) 0.0751(15) 0.0002(12) 0.0177(11) -0.0011(10)
F2 0.0735(14) 0.0566(12) 0.120(2) -0.0200(13) 0.0103(14) -0.0202(11)
F3 0.0523(11) 0.0912(16) 0.0780(15) 0.0131(13) -0.0052(10) -0.0006(11)
O1 0.0763(15) 0.0271(10) 0.0582(14) -0.0005(9) 0.0064(11) -0.0027(9)
O2 0.0732(15) 0.0369(11) 0.0505(13) 0.0030(9) -0.0013(11) 0.0017(10)
N1 0.0659(16) 0.0292(11) 0.0438(14) 0.0002(10) 0.0070(12) 0.0019(11)
N2 0.0636(17) 0.0414(13) 0.0424(15) 0.0001(11) -0.0051(12) 0.0013(12)
N3 0.0646(17) 0.0489(15) 0.0496(17) -0.0052(12) -0.0020(13) 0.0039(13)
C1 0.0470(16) 0.0335(13) 0.0470(17) -0.0009(12) 0.0058(13) 0.0024(12)
C2 0.063(2) 0.0388(15) 0.0500(19) 0.0037(13) 0.0092(15) 0.0109(14)
C3 0.0491(16) 0.0272(13) 0.0498(17) 0.0000(12) 0.0002(13) 0.0004(11)
C4 0.082(2) 0.0448(17) 0.049(2) 0.0025(14) 0.0072(17) 0.0138(16)
C5 0.068(2) 0.0401(15) 0.0465(18) -0.0004(13) 0.0061(16) 0.0044(14)
C6 0.066(2) 0.061(2) 0.071(2) 0.0062(18) 0.0124(19) -0.0021(18)
C7 0.061(2) 0.072(2) 0.081(3) 0.008(2) 0.000(2) 0.0059(19)
C8 0.078(3) 0.065(2) 0.075(3) 0.019(2) -0.003(2) 0.015(2)
C9 0.073(3) 0.056(2) 0.107(3) 0.032(2) 0.011(2) 0.0024(19)
C10 0.062(2) 0.0512(19) 0.091(3) 0.0158(19) 0.000(2) 0.0008(16)
C11 0.0575(19) 0.0477(18) 0.064(2) 0.0003(16) 0.0083(17) -0.0031(15)
C12 0.0503(17) 0.0377(14) 0.0431(17) 0.0008(12) 0.0011(13) 0.0024(12)
C13 0.0498(17) 0.0427(16) 0.0448(17) 0.0018(13) -0.0004(13) -0.0008(13)
C14 0.0581(19) 0.0434(16) 0.049(2) -0.0049(14) -0.0013(15) 0.0043(14)
C15 0.0558(19) 0.0571(19) 0.0460(19) 0.0049(15) -0.0052(15) -0.0106(15)
C16 0.067(2) 0.080(3) 0.055(2) 0.0064(19) 0.0063(18) -0.0129(19)
C17 0.086(3) 0.113(4) 0.052(2) 0.016(2) 0.008(2) -0.017(3)
C18 0.095(3) 0.089(3) 0.061(3) 0.030(2) -0.009(2) -0.025(3)
C19 0.090(3) 0.061(2) 0.077(3) 0.018(2) -0.019(2) -0.009(2)
C20 0.077(2) 0.0491(18) 0.057(2) 0.0086(16) -0.0105(18) -0.0025(17)
C21 0.092(3) 0.0440(18) 0.062(2) -0.0079(16) 0.000(2) 0.0156(18)
C22 0.0480(17) 0.0530(17) 0.0450(18) 0.0049(14) -0.0024(14) 0.0025(14)
C23 0.0514(19) 0.074(2) 0.0451(18) 0.0132(16) -0.0002(15) 0.0006(16)
C24 0.068(2) 0.109(4) 0.062(3) 0.003(2) 0.011(2) 0.013(2)
C25 0.074(3) 0.186(7) 0.068(3) 0.001(4) 0.022(2) 0.020(4)
C26 0.085(4) 0.212(8) 0.060(3) 0.043(4) 0.015(3) -0.015(5)
C27 0.091(4) 0.137(5) 0.082(4) 0.052(4) 0.002(3) -0.027(4)
C28 0.066(2) 0.087(3) 0.066(2) 0.024(2) 0.0041(19) -0.013(2)
F31 0.0796(14) 0.0532(11) 0.0793(15) 0.0192(10) 0.0091(11) -0.0083(10)
F32 0.0657(12) 0.0694(13) 0.0643(13) 0.0119(10) 0.0178(10) 0.0137(10)
F33 0.0895(16) 0.0847(15) 0.0505(12) 0.0118(11) -0.0030(11) 0.0079(12)
O31 0.0600(14) 0.0263(10) 0.0917(19) 0.0073(11) -0.0026(13) -0.0014(9)
O32 0.0528(12) 0.0340(10) 0.0572(13) -0.0041(9) -0.0032(10) 0.0013(9)
N31 0.0444(13) 0.0298(11) 0.0605(16) -0.0016(11) -0.0051(12) -0.0005(10)
N32 0.0391(13) 0.0415(13) 0.0621(17) 0.0026(12) -0.0004(12) 0.0007(10)
N33 0.0480(15) 0.0449(14) 0.0661(18) 0.0006(13) -0.0018(13) -0.0082(12)
C31 0.0466(16) 0.0303(13) 0.0471(17) 0.0016(12) -0.0058(13) 0.0049(11)
C32 0.0519(17) 0.0326(14) 0.0549(19) -0.0026(13) -0.0079(14) 0.0059(12)
C33 0.0484(16) 0.0271(13) 0.0480(17) 0.0017(12) 0.0035(13) 0.0016(11)
C34 0.0469(17) 0.0473(17) 0.075(2) -0.0144(16) -0.0050(16) 0.0001(14)
C35 0.0419(16) 0.0428(15) 0.0495(18) 0.0005(13) -0.0026(13) -0.0012(12)
C36 0.065(2) 0.064(2) 0.067(2) 0.0165(18) -0.0047(19) -0.0069(18)
C37 0.067(3) 0.110(4) 0.064(3) 0.007(2) 0.018(2) -0.010(2)
C38 0.059(2) 0.098(3) 0.073(3) -0.018(2) 0.007(2) 0.009(2)
C39 0.067(2) 0.056(2) 0.083(3) -0.0112(19) -0.008(2) 0.0115(18)
C40 0.0553(19) 0.0479(18) 0.065(2) 0.0018(15) -0.0011(16) -0.0014(15)
C41 0.066(2) 0.0487(18) 0.0495(19) 0.0091(14) -0.0001(16) 0.0074(16)
C42 0.0419(15) 0.0319(13) 0.0458(17) -0.0014(12) -0.0013(13) -0.0007(11)
C43 0.0383(15) 0.0363(14) 0.0463(17) 0.0016(12) 0.0007(12) -0.0008(12)
C44 0.0531(18) 0.0345(15) 0.060(2) -0.0009(13) -0.0029(15) -0.0046(13)
C45 0.0443(17) 0.0585(19) 0.059(2) 0.0155(16) 0.0082(15) 0.0079(14)
C46 0.0468(19) 0.081(3) 0.069(2) 0.019(2) -0.0007(17) 0.0003(17)
C47 0.047(2) 0.103(4) 0.098(3) 0.042(3) 0.001(2) 0.004(2)
C48 0.060(3) 0.102(4) 0.103(4) 0.036(3) 0.025(3) 0.027(2)
C49 0.083(3) 0.082(3) 0.103(4) 0.006(3) 0.020(3) 0.032(2)
C50 0.063(2) 0.069(2) 0.087(3) -0.002(2) 0.002(2) 0.0214(19)
C51 0.080(3) 0.0366(16) 0.090(3) -0.0071(18) -0.010(2) -0.0082(16)
C52 0.0452(17) 0.0486(17) 0.0514(19) -0.0036(14) 0.0027(14) 0.0013(13)
C53 0.0510(17) 0.0443(16) 0.0480(18) -0.0047(13) 0.0053(14) -0.0043(13)
C54 0.095(3) 0.0388(16) 0.060(2) -0.0083(15) -0.014(2) 0.0062(17)
C55 0.102(3) 0.0488(19) 0.063(2) -0.0125(17) -0.022(2) -0.0003(19)
C56 0.095(3) 0.0520(19) 0.052(2) 0.0004(16) -0.011(2) 0.0010(19)
C57 0.128(4) 0.0392(17) 0.052(2) 0.0046(15) -0.008(2) -0.011(2)
C58 0.095(3) 0.0457(18) 0.0469(19) 0.0014(14) -0.0073(18) -0.0226(18)
F61 0.0799(14) 0.0784(14) 0.0458(11) 0.0041(10) -0.0035(10) 0.0159(11)
F62 0.0579(12) 0.0950(16) 0.0656(13) -0.0020(12) -0.0018(10) 0.0188(11)
F63 0.1001(17) 0.0437(11) 0.0975(18) 0.0027(11) -0.0122(14) 0.0130(11)
O61 0.0665(14) 0.0276(10) 0.0585(14) 0.0010(9) 0.0041(11) -0.0003(9)
O62 0.0643(13) 0.0403(11) 0.0472(12) -0.0059(9) 0.0076(10) -0.0100(10)
N61 0.0578(16) 0.0283(12) 0.0612(17) -0.0032(11) 0.0140(13) 0.0010(11)
N62 0.0579(15) 0.0420(13) 0.0341(13) -0.0027(10) 0.0059(11) -0.0096(11)
N63 0.0638(17) 0.0459(14) 0.0479(16) -0.0035(12) 0.0069(13) -0.0098(12)
C61 0.0520(17) 0.0375(14) 0.0418(16) -0.0029(12) 0.0049(14) -0.0035(12)
C62 0.0533(18) 0.0477(16) 0.0455(17) -0.0107(14) 0.0045(14) -0.0029(14)
C63 0.0537(17) 0.0267(13) 0.0416(16) -0.0034(11) -0.0013(13) -0.0003(12)
C64 0.0527(18) 0.0490(17) 0.067(2) -0.0084(16) 0.0110(16) 0.0028(14)
C65 0.0523(18) 0.0417(16) 0.062(2) 0.0002(15) 0.0165(15) 0.0002(13)
C66 0.114(4) 0.060(2) 0.066(3) 0.007(2) 0.015(2) 0.013(2)
C67 0.136(5) 0.089(3) 0.066(3) 0.014(3) 0.010(3) 0.009(3)
C68 0.103(3) 0.100(4) 0.052(2) -0.008(2) 0.017(2) -0.016(3)
C69 0.072(2) 0.057(2) 0.090(3) -0.018(2) 0.021(2) -0.0130(18)
C70 0.058(2) 0.0498(18) 0.066(2) 0.0025(16) 0.0085(17) 0.0000(15)
C71 0.062(2) 0.0512(18) 0.0484(19) -0.0019(15) -0.0007(16) 0.0057(15)
C72 0.0512(17) 0.0413(15) 0.0364(15) -0.0020(12) 0.0033(13) -0.0030(13)
C73 0.0504(16) 0.0385(15) 0.0376(16) -0.0012(12) 0.0019(13) -0.0009(13)
C74 0.0591(19) 0.0432(16) 0.0460(19) -0.0029(14) 0.0044(15) -0.0090(14)
C75 0.0541(18) 0.0617(19) 0.0378(17) -0.0040(14) 0.0061(14) -0.0108(15)
C76 0.066(2) 0.078(2) 0.046(2) 0.0038(17) 0.0032(17) -0.0123(19)
C77 0.086(3) 0.118(4) 0.042(2) 0.006(2) 0.003(2) -0.032(3)
C78 0.095(3) 0.131(4) 0.043(2) -0.021(3) 0.015(2) -0.045(3)
C79 0.085(3) 0.088(3) 0.064(3) -0.036(2) 0.023(2) -0.032(2)
C80 0.068(2) 0.062(2) 0.0465(19) -0.0160(16) 0.0120(16) -0.0155(17)
C81 0.087(3) 0.054(2) 0.064(2) -0.0139(17) 0.013(2) -0.0236(19)
C82 0.0585(19) 0.064(2) 0.0387(17) -0.0033(15) 0.0045(15) 0.0103(16)
C83 0.067(2) 0.077(2) 0.046(2) 0.0034(18) 0.0021(16) 0.0208(19)
C84 0.060(2) 0.092(3) 0.081(3) 0.009(2) 0.008(2) 0.010(2)
C85 0.075(3) 0.130(5) 0.102(4) 0.022(4) 0.026(3) 0.022(3)
C86 0.090(4) 0.141(5) 0.079(3) 0.009(3) 0.018(3) 0.048(4)
C87 0.102(4) 0.108(4) 0.077(3) -0.018(3) 0.002(3) 0.045(3)
C88 0.087(3) 0.084(3) 0.067(3) -0.008(2) -0.003(2) 0.031(2)
F91 0.1052(18) 0.1003(17) 0.0457(12) -0.0068(12) 0.0131(11) -0.0142(14)
F92 0.0852(14) 0.0433(10) 0.0868(15) -0.0090(10) 0.0144(12) -0.0021(10)
F93 0.0694(13) 0.0534(10) 0.0632(12) -0.0054(9) 0.0084(10) -0.0128(9)
O91 0.0755(15) 0.0267(10) 0.0738(16) -0.0083(10) -0.0140(13) 0.0000(10)
O92 0.0688(14) 0.0323(10) 0.0463(12) 0.0044(9) -0.0099(10) -0.0087(9)
N91 0.0684(17) 0.0253(11) 0.0507(15) -0.0014(10) -0.0177(13) 0.0047(11)
N92 0.0511(14) 0.0307(11) 0.0420(13) 0.0038(10) -0.0089(11) -0.0055(10)
N93 0.0555(15) 0.0300(11) 0.0458(14) 0.0050(10) -0.0023(12) -0.0054(10)
C91 0.064(2) 0.0337(14) 0.0387(16) 0.0021(12) -0.0076(14) -0.0117(13)
C92 0.072(2) 0.0362(15) 0.0412(17) 0.0010(12) -0.0099(15) -0.0168(14)
C93 0.0552(18) 0.0258(13) 0.0506(18) -0.0043(12) -0.0033(14) -0.0037(12)
C94 0.087(3) 0.0344(15) 0.065(2) 0.0042(15) -0.0276(19) 0.0009(16)
C95 0.070(2) 0.0368(15) 0.0469(18) 0.0040(13) -0.0199(16) 0.0006(14)
C96 0.074(2) 0.0502(19) 0.060(2) -0.0043(16) 0.0027(18) -0.0085(17)
C97 0.092(3) 0.0523(19) 0.055(2) -0.0120(16) 0.005(2) -0.0092(19)
C98 0.076(3) 0.0498(19) 0.063(2) -0.0047(17) -0.014(2) -0.0129(17)
C99 0.060(2) 0.060(2) 0.069(2) 0.0077(18) -0.0078(18) 0.0030(17)
C100 0.074(2) 0.0447(17) 0.056(2) -0.0015(15) -0.0113(18) 0.0178(17)
C101 0.079(2) 0.0459(17) 0.049(2) -0.0064(15) 0.0045(17) -0.0138(16)
C102 0.0531(17) 0.0312(13) 0.0400(16) 0.0027(12) -0.0053(13) -0.0023(12)
C103 0.0529(17) 0.0320(14) 0.0391(16) 0.0023(12) -0.0033(13) 0.0000(12)
C104 0.0532(17) 0.0337(14) 0.0420(17) 0.0021(12) -0.0013(14) -0.0068(12)
C105 0.0514(17) 0.0420(15) 0.0382(16) 0.0002(12) -0.0010(13) -0.0080(13)
C106 0.072(2) 0.0429(16) 0.054(2) 0.0033(14) -0.0154(17) -0.0115(15)
C107 0.086(3) 0.0510(19) 0.063(2) 0.0031(17) -0.016(2) -0.0234(18)
C108 0.066(2) 0.072(2) 0.051(2) 0.0001(18) -0.0076(17) -0.0214(19)
C109 0.0533(19) 0.071(2) 0.059(2) -0.0020(18) -0.0062(16) 0.0002(17)
C110 0.0545(19) 0.0488(17) 0.055(2) -0.0016(15) -0.0053(16) -0.0016(15)
C111 0.072(2) 0.0351(15) 0.059(2) 0.0086(14) -0.0032(17) -0.0093(14)
C112 0.0552(18) 0.0433(15) 0.0528(19) -0.0002(14) -0.0094(15) 0.0000(14)
C113 0.0486(17) 0.0459(16) 0.0520(19) 0.0004(14) -0.0023(14) 0.0026(13)
C114 0.072(2) 0.0458(17) 0.053(2) -0.0024(15) 0.0052(17) -0.0001(16)
C115 0.078(3) 0.056(2) 0.061(2) -0.0103(17) 0.0004(19) -0.0055(18)
C116 0.070(2) 0.073(2) 0.051(2) -0.0012(18) 0.0015(18) 0.0080(19)
C117 0.072(2) 0.071(2) 0.063(2) 0.0043(19) 0.0134(19) -0.0045(19)
C118 0.062(2) 0.0512(18) 0.064(2) 0.0010(16) 0.0040(17) -0.0091(16)
F121 0.0913(16) 0.0885(16) 0.0537(12) -0.0072(11) 0.0169(11) -0.0241(13)
F122 0.1028(18) 0.0619(13) 0.0810(16) -0.0217(11) 0.0114(13) 0.0016(12)
F123 0.0887(17) 0.0968(17) 0.0689(15) -0.0096(13) -0.0099(13) -0.0280(14)
O121 0.0722(15) 0.0262(10) 0.0740(16) -0.0020(10) 0.0097(12) -0.0025(9)
O122 0.0489(12) 0.0399(11) 0.0664(14) 0.0136(10) 0.0027(11) 0.0014(9)
N121 0.0514(14) 0.0290(12) 0.0712(19) 0.0040(12) 0.0130(13) 0.0004(11)
N122 0.0433(13) 0.0371(12) 0.0504(15) 0.0088(10) 0.0076(11) 0.0024(10)
N123 0.0541(15) 0.0385(13) 0.0612(17) 0.0109(12) 0.0110(13) 0.0074(11)
C121 0.0479(16) 0.0359(14) 0.0520(18) 0.0058(13) 0.0015(14) -0.0039(12)
C122 0.0490(16) 0.0315(13) 0.0568(19) 0.0066(13) 0.0012(14) -0.0030(12)
C123 0.0550(17) 0.0259(13) 0.0442(17) -0.0003(11) 0.0016(13) -0.0020(12)
C124 0.057(2) 0.056(2) 0.097(3) 0.022(2) 0.023(2) 0.0106(16)
C125 0.057(2) 0.0533(19) 0.074(3) -0.0041(17) 0.0134(18) -0.0009(16)
C126 0.066(2) 0.092(3) 0.087(3) -0.010(2) 0.012(2) 0.014(2)
C127 0.089(4) 0.191(7) 0.082(4) 0.003(4) 0.020(3) 0.047(4)
C128 0.098(5) 0.286(11) 0.108(5) 0.075(6) 0.044(4) 0.038(6)
C129 0.074(4) 0.206(8) 0.144(6) 0.057(6) 0.032(4) -0.004(4)
C130 0.062(3) 0.121(4) 0.108(4) 0.025(3) 0.014(3) -0.012(3)
C131 0.069(2) 0.057(2) 0.061(2) -0.0066(17) -0.0027(19) -0.0118(17)
C132 0.0423(15) 0.0337(13) 0.0520(18) 0.0070(12) 0.0029(13) 0.0000(12)
C133 0.0441(16) 0.0359(14) 0.0428(16) 0.0061(12) 0.0030(13) -0.0031(12)
C134 0.0504(17) 0.0374(15) 0.0551(19) 0.0050(13) 0.0072(15) 0.0030(13)
C135 0.0461(16) 0.0431(15) 0.0447(17) -0.0028(13) 0.0079(13) -0.0066(13)
C136 0.0557(19) 0.0415(17) 0.083(3) 0.0073(17) 0.0134(18) -0.0018(14)
C137 0.072(2) 0.0451(18) 0.088(3) 0.0088(18) 0.023(2) -0.0073(17)
C138 0.061(2) 0.061(2) 0.068(2) -0.0037(18) 0.0171(18) -0.0195(17)
C139 0.0451(18) 0.080(3) 0.055(2) -0.0004(18) 0.0072(16) -0.0134(17)
C140 0.0517(19) 0.062(2) 0.0469(18) 0.0070(15) 0.0021(15) -0.0048(15)
C141 0.064(2) 0.0392(16) 0.085(3) 0.0170(17) 0.0146(19) 0.0095(15)
C142 0.0489(17) 0.0466(16) 0.0488(18) 0.0015(14) 0.0076(14) -0.0029(13)
C143 0.0525(18) 0.060(2) 0.0454(18) -0.0019(15) 0.0046(15) -0.0012(15)
C144 0.070(2) 0.0558(19) 0.051(2) -0.0042(16) 0.0015(17) -0.0061(17)
C145 0.080(3) 0.069(2) 0.067(3) -0.017(2) 0.001(2) -0.012(2)
C146 0.069(3) 0.094(3) 0.079(3) -0.031(3) 0.002(2) -0.009(2)
C147 0.066(2) 0.103(4) 0.061(2) -0.017(2) -0.013(2) 0.008(2)
C148 0.069(2) 0.071(2) 0.053(2) -0.0008(18) 0.0029(18) 0.0034(19)

loop_
_atom_type_symbol
_atom_type_description
_atom_type_scat_dispersion_real
_atom_type_scat_dispersion_imag
_atom_type_scat_source
C C 0.0181 0.0091 'International Tables Vol C Tables 4.2.6.8 and 6.1.1.4'
H H 0.0000 0.0000 'International Tables Vol C Tables 4.2.6.8 and 6.1.1.4'
F F 0.0727 0.0534 'International Tables Vol C Tables 4.2.6.8 and 6.1.1.4'
N N 0.0311 0.0180 'International Tables Vol C Tables 4.2.6.8 and 6.1.1.4'
O O 0.0492 0.0322 'International Tables Vol C Tables 4.2.6.8 and 6.1.1.4'

loop_
_geom_angle_atom_site_label_1
_geom_angle_atom_site_label_2
_geom_angle_atom_site_label_3
_geom_angle
C3 N1 H1 118(2)
C3 N1 C4 122.4(2)
C4 N1 H1 119(2)
N3 N2 C15 118.7(3)
C13 N2 N3 112.5(2)
C13 N2 C15 128.8(3)
C14 N3 N2 108.0(3)
C2 C1 H1A 105.5
C2 C1 C12 117.4(2)
C11 C1 H1A 105.5
C11 C1 C2 109.2(3)
C11 C1 C12 112.8(3)
C12 C1 H1A 105.5
C1 C2 H2A 108.9
C1 C2 H2B 108.9
H2A C2 H2B 107.7
C3 C2 C1 113.4(2)
C3 C2 H2A 108.9
C3 C2 H2B 108.9
O1 C3 N1 122.1(3)
O1 C3 C2 121.6(3)
N1 C3 C2 116.1(2)
N1 C4 H4A 109.3
N1 C4 H4B 109.3
N1 C4 C5 111.7(3)
H4A C4 H4B 107.9
C5 C4 H4A 109.3
C5 C4 H4B 109.3
C6 C5 C4 121.3(3)
C6 C5 C10 118.0(3)
C10 C5 C4 120.7(3)
C5 C6 H6 119.5
C5 C6 C7 121.1(4)
C7 C6 H6 119.5
C6 C7 H7 119.9
C8 C7 C6 120.2(4)
C8 C7 H7 119.9
C7 C8 H8 120.6
C7 C8 C9 118.9(4)
C9 C8 H8 120.6
C8 C9 H9 119.6
C10 C9 C8 120.9(4)
C10 C9 H9 119.6
C5 C10 H10 119.5
C9 C10 C5 121.0(4)
C9 C10 H10 119.5
F1 C11 F2 105.9(3)
F1 C11 F3 106.1(3)
F1 C11 C1 112.3(3)
F2 C11 F3 105.0(3)
F2 C11 C1 113.5(3)
F3 C11 C1 113.4(3)
C1 C12 C22 110.2(2)
C13 C12 C1 110.7(2)
C13 C12 C22 105.7(2)
C14 C12 C1 119.1(3)
C14 C12 C13 100.9(2)
C14 C12 C22 109.1(3)
O2 C13 N2 128.1(3)
O2 C13 C12 126.3(3)
N2 C13 C12 105.5(3)
N3 C14 C12 112.4(3)
N3 C14 C21 121.3(3)
C21 C14 C12 126.3(3)
C16 C15 N2 118.8(3)
C20 C15 N2 119.9(3)
C20 C15 C16 121.3(3)
C15 C16 H16 120.4
C15 C16 C17 119.3(4)
C17 C16 H16 120.4
C16 C17 H17 120.0
C18 C17 C16 120.0(5)
C18 C17 H17 120.0
C17 C18 H18 120.1
C19 C18 C17 119.7(4)
C19 C18 H18 120.1
C18 C19 H19 119.4
C18 C19 C20 121.1(4)
C20 C19 H19 119.4
C15 C20 C19 118.6(4)
C15 C20 H20 120.7
C19 C20 H20 120.7
C14 C21 H21A 109.5
C14 C21 H21B 109.5
C14 C21 H21C 109.5
H21A C21 H21B 109.5
H21A C21 H21C 109.5
H21B C21 H21C 109.5
C12 C22 H22A 108.7
C12 C22 H22B 108.7
H22A C22 H22B 107.6
C23 C22 C12 114.1(3)
C23 C22 H22A 108.7
C23 C22 H22B 108.7
C24 C23 C22 121.0(4)
C28 C23 C22 120.2(4)
C28 C23 C24 118.7(4)
C23 C24 H24 120.2
C23 C24 C25 119.6(5)
C25 C24 H24 120.2
C24 C25 H25 119.9
C26 C25 C24 120.3(6)
C26 C25 H25 119.9
C25 C26 H26 120.1
C25 C26 C27 119.9(5)
C27 C26 H26 120.1
C26 C27 H27 119.6
C26 C27 C28 120.8(6)
C28 C27 H27 119.6
C23 C28 H28 119.7
C27 C28 C23 120.7(5)
C27 C28 H28 119.7
C33 N31 H31 118(2)
C33 N31 C34 123.7(2)
C34 N31 H31 118(2)
N33 N32 C45 118.5(3)
C43 N32 N33 112.5(2)
C43 N32 C45 129.0(3)
C44 N33 N32 107.9(2)
C32 C31 H31A 104.7
C32 C31 C42 118.5(3)
C41 C31 H31A 104.7
C41 C31 C32 110.3(2)
C41 C31 C42 112.5(3)
C42 C31 H31A 104.7
C31 C32 H32A 109.4
C31 C32 H32B 109.4
H32A C32 H32B 108.0
C33 C32 C31 111.3(2)
C33 C32 H32A 109.4
C33 C32 H32B 109.4
O31 C33 N31 123.4(3)
O31 C33 C32 120.5(3)
N31 C33 C32 116.0(2)
N31 C34 H34A 109.4
N31 C34 H34B 109.4
N31 C34 C35 111.4(3)
H34A C34 H34B 108.0
C35 C34 H34A 109.4
C35 C34 H34B 109.4
C36 C35 C34 121.6(3)
C36 C35 C40 117.7(3)
C40 C35 C34 120.7(3)
C35 C36 H36 119.4
C35 C36 C37 121.2(4)
C37 C36 H36 119.4
C36 C37 H37 119.9
C38 C37 C36 120.2(4)
C38 C37 H37 119.9
C37 C38 H38 119.6
C37 C38 C39 120.8(4)
C39 C38 H38 119.6
C38 C39 H39 120.2
C38 C39 C40 119.5(4)
C40 C39 H39 120.2
C35 C40 C39 120.6(4)
C35 C40 H40 119.7
C39 C40 H40 119.7
F31 C41 F33 105.4(3)
F31 C41 C31 114.4(3)
F32 C41 F31 106.2(3)
F32 C41 F33 106.3(3)
F32 C41 C31 113.2(3)
F33 C41 C31 110.8(3)
C31 C42 C52 111.6(2)
C43 C42 C31 108.0(2)
C43 C42 C52 107.3(2)
C44 C42 C31 119.2(3)
C44 C42 C43 100.3(2)
C44 C42 C52 109.2(3)
O32 C43 N32 127.5(3)
O32 C43 C42 126.2(3)
N32 C43 C42 106.3(2)
N33 C44 C42 112.9(3)
N33 C44 C51 120.2(3)
C51 C44 C42 126.8(3)
C46 C45 N32 119.0(3)
C50 C45 N32 120.7(3)
C50 C45 C46 120.4(3)
C45 C46 H46 121.0
C47 C46 C45 118.1(4)
C47 C46 H46 121.0
C46 C47 H47 119.4
C48 C47 C46 121.3(5)
C48 C47 H47 119.4
C47 C48 H48 119.9
C47 C48 C49 120.3(4)
C49 C48 H48 119.9
C48 C49 H49 120.0
C48 C49 C50 119.9(5)
C50 C49 H49 120.0
C45 C50 C49 120.0(4)
C45 C50 H50 120.0
C49 C50 H50 120.0
C44 C51 H51A 109.5
C44 C51 H51B 109.5
C44 C51 H51C 109.5
H51A C51 H51B 109.5
H51A C51 H51C 109.5
H51B C51 H51C 109.5
C42 C52 H52A 109.0
C42 C52 H52B 109.0
H52A C52 H52B 107.8
C53 C52 C42 112.9(3)
C53 C52 H52A 109.0
C53 C52 H52B 109.0
C54 C53 C52 123.1(3)
C54 C53 C58 116.4(3)
C58 C53 C52 120.4(3)
C53 C54 H54 119.0
C55 C54 C53 122.0(3)
C55 C54 H54 119.0
C54 C55 H55 119.8
C56 C55 C54 120.4(3)
C56 C55 H55 119.8
C55 C56 H56 120.7
C57 C56 C55 118.6(4)
C57 C56 H56 120.7
C56 C57 H57 119.4
C56 C57 C58 121.2(3)
C58 C57 H57 119.4
C53 C58 H58 119.3
C57 C58 C53 121.3(3)
C57 C58 H58 119.3
C63 N61 H61 119(2)
C63 N61 C64 124.4(3)
C64 N61 H61 117(2)
N63 N62 C75 118.7(2)
C73 N62 N63 112.4(2)
C73 N62 C75 128.5(3)
C74 N63 N62 107.6(3)
C62 C61 H61A 106.1
C62 C61 C72 114.7(3)
C71 C61 H61A 106.1
C71 C61 C62 110.9(3)
C71 C61 C72 112.3(3)
C72 C61 H61A 106.1
C61 C62 H62A 109.2
C61 C62 H62B 109.2
H62A C62 H62B 107.9
C63 C62 C61 112.1(3)
C63 C62 H62A 109.2
C63 C62 H62B 109.2
O61 C63 N61 123.4(3)
O61 C63 C62 120.6(3)
N61 C63 C62 116.0(3)
N61 C64 H64A 109.5
N61 C64 H64B 109.5
N61 C64 C65 110.7(3)
H64A C64 H64B 108.1
C65 C64 H64A 109.5
C65 C64 H64B 109.5
C66 C65 C64 120.2(3)
C66 C65 C70 118.7(4)
C70 C65 C64 120.9(3)
C65 C66 H66 119.6
C67 C66 C65 120.9(4)
C67 C66 H66 119.6
C66 C67 H67 119.4
C68 C67 C66 121.2(5)
C68 C67 H67 119.4
C67 C68 H68 120.6
C67 C68 C69 118.8(4)
C69 C68 H68 120.6
C68 C69 H69 119.8
C68 C69 C70 120.4(4)
C70 C69 H69 119.8
C65 C70 C69 119.8(4)
C65 C70 H70 120.1
C69 C70 H70 120.1
F61 C71 F62 105.9(3)
F61 C71 F63 107.6(3)
F61 C71 C61 113.3(3)
F62 C71 C61 111.3(3)
F63 C71 F62 105.8(3)
F63 C71 C61 112.4(3)
C61 C72 C82 110.6(2)
C73 C72 C61 108.8(2)
C73 C72 C82 107.2(2)
C74 C72 C61 117.9(3)
C74 C72 C73 100.0(2)
C74 C72 C82 111.3(3)
O62 C73 N62 127.1(3)
O62 C73 C72 127.0(3)
N62 C73 C72 105.9(2)
N63 C74 C72 113.5(3)
N63 C74 C81 120.5(3)
C81 C74 C72 125.9(3)
C76 C75 N62 119.5(3)
C76 C75 C80 121.1(3)
C80 C75 N62 119.4(3)
C75 C76 H76 120.5
C77 C76 C75 119.0(4)
C77 C76 H76 120.5
C76 C77 H77 119.7
C78 C77 C76 120.5(4)
C78 C77 H77 119.7
C77 C78 H78 119.8
C79 C78 C77 120.4(4)
C79 C78 H78 119.8
C78 C79 H79 119.9
C78 C79 C80 120.2(4)
C80 C79 H79 119.9
C75 C80 C79 118.8(4)
C75 C80 H80 120.6
C79 C80 H80 120.6
C74 C81 H81A 109.5
C74 C81 H81B 109.5
C74 C81 H81C 109.5
H81A C81 H81B 109.5
H81A C81 H81C 109.5
H81B C81 H81C 109.5
C72 C82 H82A 108.9
C72 C82 H82B 108.9
H82A C82 H82B 107.7
C83 C82 C72 113.3(3)
C83 C82 H82A 108.9
C83 C82 H82B 108.9
C84 C83 C82 121.2(4)
C84 C83 C88 118.7(4)
C88 C83 C82 120.1(4)
C83 C84 H84 119.3
C83 C84 C85 121.4(5)
C85 C84 H84 119.3
C84 C85 H85 120.3
C86 C85 C84 119.4(6)
C86 C85 H85 120.3
C85 C86 H86 119.6
C85 C86 C87 120.9(5)
C87 C86 H86 119.6
C86 C87 H87 119.7
C86 C87 C88 120.6(5)
C88 C87 H87 119.7
C83 C88 C87 119.0(5)
C83 C88 H88 120.5
C87 C88 H88 120.5
C93 N91 H91 118(2)
C93 N91 C94 123.3(2)
C94 N91 H91 119(2)
C103 N92 N93 112.4(2)
C103 N92 C105 129.2(2)
C105 N92 N93 118.3(2)
C104 N93 N92 107.6(2)
C92 C91 H91A 105.8
C92 C91 C102 116.4(3)
C101 C91 H91A 105.8
C101 C91 C92 108.5(3)
C101 C91 C102 113.6(3)
C102 C91 H91A 105.8
C91 C92 H92A 109.1
C91 C92 H92B 109.1
H92A C92 H92B 107.8
C93 C92 C91 112.6(2)
C93 C92 H92A 109.1
C93 C92 H92B 109.1
O91 C93 N91 122.7(3)
O91 C93 C92 121.8(3)
N91 C93 C92 115.4(2)
N91 C94 H94A 109.8
N91 C94 H94B 109.8
N91 C94 C95 109.4(3)
H94A C94 H94B 108.2
C95 C94 H94A 109.8
C95 C94 H94B 109.8
C96 C95 C94 121.1(4)
C96 C95 C100 118.2(3)
C100 C95 C94 120.6(3)
C95 C96 H96 120.0
C97 C96 C95 119.9(4)
C97 C96 H96 120.0
C96 C97 H97 119.5
C98 C97 C96 121.0(4)
C98 C97 H97 119.5
C97 C98 H98 120.3
C99 C98 C97 119.4(3)
C99 C98 H98 120.3
C98 C99 H99 120.0
C98 C99 C100 120.0(4)
C100 C99 H99 120.0
C95 C100 H100 119.3
C99 C100 C95 121.4(4)
C99 C100 H100 119.3
F91 C101 F92 106.8(3)
F91 C101 F93 106.7(3)
F91 C101 C91 110.6(3)
F92 C101 F93 105.6(3)
F92 C101 C91 113.6(3)
F93 C101 C91 113.1(3)
C91 C102 C112 110.9(2)
C103 C102 C91 109.7(2)
C103 C102 C112 106.7(2)
C104 C102 C91 117.0(2)
C104 C102 C103 100.2(2)
C104 C102 C112 111.3(3)
O92 C103 N92 127.6(3)
O92 C103 C102 125.9(3)
N92 C103 C102 106.5(2)
N93 C104 C102 113.2(2)
N93 C104 C111 121.5(3)
C111 C104 C102 125.3(3)
C106 C105 N92 120.3(3)
C110 C105 N92 120.1(3)
C110 C105 C106 119.6(3)
C105 C106 H106 120.3
C107 C106 C105 119.5(3)
C107 C106 H106 120.3
C106 C107 H107 119.5
C108 C107 C106 120.9(3)
C108 C107 H107 119.5
C107 C108 H108 120.2
C107 C108 C109 119.6(3)
C109 C108 H108 120.2
C108 C109 H109 120.0
C110 C109 C108 119.9(3)
C110 C109 H109 120.0
C105 C110 C109 120.4(3)
C105 C110 H110 119.8
C109 C110 H110 119.8
C104 C111 H11A 109.5
C104 C111 H11B 109.5
C104 C111 H11C 109.5
H11A C111 H11B 109.5
H11A C111 H11C 109.5
H11B C111 H11C 109.5
C102 C112 H11D 108.6
C102 C112 H11E 108.6
H11D C112 H11E 107.6
C113 C112 C102 114.5(3)
C113 C112 H11D 108.6
C113 C112 H11E 108.6
C114 C113 C112 121.7(3)
C114 C113 C118 118.1(3)
C118 C113 C112 120.2(3)
C113 C114 H114 119.7
C115 C114 C113 120.6(3)
C115 C114 H114 119.7
C114 C115 H115 119.7
C116 C115 C114 120.6(4)
C116 C115 H115 119.7
C115 C116 H116 120.1
C115 C116 C117 119.7(4)
C117 C116 H116 120.1
C116 C117 H117 120.1
C116 C117 C118 119.8(4)
C118 C117 H117 120.1
C113 C118 H118 119.4
C117 C118 C113 121.2(3)
C117 C118 H118 119.4
C123 N121 H121 120(2)
C123 N121 C124 123.0(3)
C124 N121 H121 116(2)
N123 N122 C135 118.9(2)
C133 N122 N123 112.4(2)
C133 N122 C135 128.6(2)
C134 N123 N122 107.7(2)
C122 C121 H12A 105.4
C122 C121 C132 117.0(3)
C131 C121 H12A 105.4
C131 C121 C122 110.3(3)
C131 C121 C132 112.4(3)
C132 C121 H12A 105.4
C121 C122 H12B 109.1
C121 C122 H12C 109.1
H12B C122 H12C 107.9
C123 C122 C121 112.3(2)
C123 C122 H12B 109.1
C123 C122 H12C 109.1
O121 C123 N121 122.7(3)
O121 C123 C122 122.3(3)
N121 C123 C122 115.0(2)
N121 C124 H12D 108.8
N121 C124 H12E 108.8
N121 C124 C125 113.8(3)
H12D C124 H12E 107.7
C125 C124 H12D 108.8
C125 C124 H12E 108.8
C126 C125 C124 122.7(4)
C126 C125 C130 118.5(4)
C130 C125 C124 118.7(4)
C125 C126 H126 118.7
C127 C126 C125 122.7(5)
C127 C126 H126 118.7
C126 C127 H127 120.4
C128 C127 C126 119.1(6)
C128 C127 H127 120.4
C127 C128 H128 120.0
C127 C128 C129 120.0(6)
C129 C128 H128 120.0
C128 C129 H129 119.7
C130 C129 C128 120.7(6)
C130 C129 H129 119.7
C125 C130 H130 120.6
C129 C130 C125 118.9(6)
C129 C130 H130 120.6
F121 C131 F122 106.4(3)
F121 C131 F123 106.0(3)
F121 C131 C121 113.6(3)
F122 C131 F123 105.2(3)
F122 C131 C121 113.6(3)
F123 C131 C121 111.4(3)
C121 C132 C142 110.0(3)
C133 C132 C121 109.7(2)
C133 C132 C142 106.0(2)
C134 C132 C121 120.2(3)
C134 C132 C133 100.1(2)
C134 C132 C142 109.6(3)
O122 C133 N122 127.4(3)
O122 C133 C132 126.7(3)
N122 C133 C132 105.9(2)
N123 C134 C132 113.4(3)
N123 C134 C141 120.2(3)
C141 C134 C132 126.2(3)
C136 C135 N122 121.1(3)
C136 C135 C140 119.6(3)
C140 C135 N122 119.3(3)
C135 C136 H136 120.2
C135 C136 C137 119.6(3)
C137 C136 H136 120.2
C136 C137 H137 119.4
C138 C137 C136 121.2(4)
C138 C137 H137 119.4
C137 C138 H138 120.7
C139 C138 C137 118.6(3)
C139 C138 H138 120.7
C138 C139 H139 119.2
C138 C139 C140 121.6(4)
C140 C139 H139 119.2
C135 C140 H140 120.3
C139 C140 C135 119.4(3)
C139 C140 H140 120.3
C134 C141 H14A 109.5
C134 C141 H14B 109.5
C134 C141 H14C 109.5
H14A C141 H14B 109.5
H14A C141 H14C 109.5
H14B C141 H14C 109.5
C132 C142 H14D 108.8
C132 C142 H14E 108.8
H14D C142 H14E 107.7
C143 C142 C132 113.6(3)
C143 C142 H14D 108.8
C143 C142 H14E 108.8
C144 C143 C142 120.4(3)
C148 C143 C142 121.3(3)
C148 C143 C144 118.4(3)
C143 C144 H144 119.4
C145 C144 C143 121.2(4)
C145 C144 H144 119.4
C144 C145 H145 120.0
C146 C145 C144 120.0(4)
C146 C145 H145 120.0
C145 C146 H146 120.0
C147 C146 C145 120.0(4)
C147 C146 H146 120.0
C146 C147 H147 119.5
C146 C147 C148 121.0(4)
C148 C147 H147 119.5
C143 C148 C147 119.5(4)
C143 C148 H148 120.3
C147 C148 H148 120.3

loop_
_geom_bond_atom_site_label_1
_geom_bond_atom_site_label_2
_geom_bond_distance
F1 C11 1.336(4)
F2 C11 1.338(4)
F3 C11 1.341(4)
O1 C3 1.231(3)
O2 C13 1.218(4)
N1 H1 0.968(14)
N1 C3 1.338(4)
N1 C4 1.464(4)
N2 N3 1.411(4)
N2 C13 1.360(4)
N2 C15 1.434(4)
N3 C14 1.290(4)
C1 H1A 0.9800
C1 C2 1.537(4)
C1 C11 1.503(5)
C1 C12 1.540(4)
C2 H2A 0.9700
C2 H2B 0.9700
C2 C3 1.512(5)
C4 H4A 0.9700
C4 H4B 0.9700
C4 C5 1.506(5)
C5 C6 1.378(6)
C5 C10 1.382(5)
C6 H6 0.9300
C6 C7 1.380(6)
C7 H7 0.9300
C7 C8 1.373(6)
C8 H8 0.9300
C8 C9 1.375(6)
C9 H9 0.9300
C9 C10 1.365(6)
C10 H10 0.9300
C12 C13 1.525(4)
C12 C14 1.499(4)
C12 C22 1.576(4)
C14 C21 1.497(5)
C15 C16 1.391(6)
C15 C20 1.388(5)
C16 H16 0.9300
C16 C17 1.392(6)
C17 H17 0.9300
C17 C18 1.392(7)
C18 H18 0.9300
C18 C19 1.385(7)
C19 H19 0.9300
C19 C20 1.389(5)
C20 H20 0.9300
C21 H21A 0.9600
C21 H21B 0.9600
C21 H21C 0.9600
C22 H22A 0.9700
C22 H22B 0.9700
C22 C23 1.518(5)
C23 C24 1.388(6)
C23 C28 1.382(6)
C24 H24 0.9300
C24 C25 1.407(8)
C25 H25 0.9300
C25 C26 1.362(10)
C26 H26 0.9300
C26 C27 1.365(10)
C27 H27 0.9300
C27 C28 1.373(7)
C28 H28 0.9300
F31 C41 1.342(4)
F32 C41 1.339(4)
F33 C41 1.358(4)
O31 C33 1.229(3)
O32 C43 1.214(3)
N31 H31 0.963(14)
N31 C33 1.321(4)
N31 C34 1.466(4)
N32 N33 1.415(4)
N32 C43 1.365(4)
N32 C45 1.418(4)
N33 C44 1.287(4)
C31 H31A 0.9800
C31 C32 1.540(4)
C31 C41 1.499(5)
C31 C42 1.554(4)
C32 H32A 0.9700
C32 H32B 0.9700
C32 C33 1.522(4)
C34 H34A 0.9700
C34 H34B 0.9700
C34 C35 1.500(5)
C35 C36 1.380(5)
C35 C40 1.385(4)
C36 H36 0.9300
C36 C37 1.381(6)
C37 H37 0.9300
C37 C38 1.350(7)
C38 H38 0.9300
C38 C39 1.359(6)
C39 H39 0.9300
C39 C40 1.399(6)
C40 H40 0.9300
C42 C43 1.522(4)
C42 C44 1.516(4)
C42 C52 1.566(5)
C44 C51 1.484(4)
C45 C46 1.404(5)
C45 C50 1.381(6)
C46 H46 0.9300
C46 C47 1.401(6)
C47 H47 0.9300
C47 C48 1.364(8)
C48 H48 0.9300
C48 C49 1.380(8)
C49 H49 0.9300
C49 C50 1.391(6)
C50 H50 0.9300
C51 H51A 0.9600
C51 H51B 0.9600
C51 H51C 0.9600
C52 H52A 0.9700
C52 H52B 0.9700
C52 C53 1.506(5)
C53 C54 1.384(5)
C53 C58 1.387(5)
C54 H54 0.9300
C54 C55 1.374(5)
C55 H55 0.9300
C55 C56 1.372(5)
C56 H56 0.9300
C56 C57 1.360(5)
C57 H57 0.9300
C57 C58 1.376(5)
C58 H58 0.9300
F61 C71 1.328(4)
F62 C71 1.341(4)
F63 C71 1.331(4)
O61 C63 1.245(3)
O62 C73 1.221(4)
N61 H61 0.969(14)
N61 C63 1.323(4)
N61 C64 1.455(4)
N62 N63 1.415(4)
N62 C73 1.363(4)
N62 C75 1.415(4)
N63 C74 1.277(4)
C61 H61A 0.9800
C61 C62 1.535(4)
C61 C71 1.513(5)
C61 C72 1.556(4)
C62 H62A 0.9700
C62 H62B 0.9700
C62 C63 1.504(5)
C64 H64A 0.9700
C64 H64B 0.9700
C64 C65 1.514(5)
C65 C66 1.367(6)
C65 C70 1.383(5)
C66 H66 0.9300
C66 C67 1.366(7)
C67 H67 0.9300
C67 C68 1.363(7)
C68 H68 0.9300
C68 C69 1.371(7)
C69 H69 0.9300
C69 C70 1.392(6)
C70 H70 0.9300
C72 C73 1.526(4)
C72 C74 1.507(4)
C72 C82 1.556(4)
C74 C81 1.503(4)
C75 C76 1.390(5)
C75 C80 1.390(5)
C76 H76 0.9300
C76 C77 1.384(6)
C77 H77 0.9300
C77 C78 1.381(8)
C78 H78 0.9300
C78 C79 1.378(7)
C79 H79 0.9300
C79 C80 1.395(5)
C80 H80 0.9300
C81 H81A 0.9600
C81 H81B 0.9600
C81 H81C 0.9600
C82 H82A 0.9700
C82 H82B 0.9700
C82 C83 1.514(5)
C83 C84 1.378(6)
C83 C88 1.400(6)
C84 H84 0.9300
C84 C85 1.392(7)
C85 H85 0.9300
C85 C86 1.358(9)
C86 H86 0.9300
C86 C87 1.364(9)
C87 H87 0.9300
C87 C88 1.402(7)
C88 H88 0.9300
F91 C101 1.336(4)
F92 C101 1.341(4)
F93 C101 1.344(4)
O91 C93 1.238(3)
O92 C103 1.221(3)
N91 H91 0.972(14)
N91 C93 1.321(4)
N91 C94 1.463(4)
N92 N93 1.420(3)
N92 C103 1.356(4)
N92 C105 1.418(4)
N93 C104 1.290(4)
C91 H91A 0.9800
C91 C92 1.538(4)
C91 C101 1.512(5)
C91 C102 1.541(4)
C92 H92A 0.9700
C92 H92B 0.9700
C92 C93 1.507(4)
C94 H94A 0.9700
C94 H94B 0.9700
C94 C95 1.489(5)
C95 C96 1.388(5)
C95 C100 1.393(6)
C96 H96 0.9300
C96 C97 1.385(5)
C97 H97 0.9300
C97 C98 1.377(6)
C98 H98 0.9300
C98 C99 1.373(6)
C99 H99 0.9300
C99 C100 1.375(5)
C100 H100 0.9300
C102 C103 1.529(4)
C102 C104 1.506(4)
C102 C112 1.559(5)
C104 C111 1.481(4)
C105 C106 1.395(4)
C105 C110 1.378(5)
C106 H106 0.9300
C106 C107 1.381(5)
C107 H107 0.9300
C107 C108 1.373(6)
C108 H108 0.9300
C108 C109 1.386(5)
C109 H109 0.9300
C109 C110 1.384(5)
C110 H110 0.9300
C111 H11A 0.9600
C111 H11B 0.9600
C111 H11C 0.9600
C112 H11D 0.9700
C112 H11E 0.9700
C112 C113 1.510(5)
C113 C114 1.390(5)
C113 C118 1.393(5)
C114 H114 0.9300
C114 C115 1.387(5)
C115 H115 0.9300
C115 C116 1.377(6)
C116 H116 0.9300
C116 C117 1.378(6)
C117 H117 0.9300
C117 C118 1.390(6)
C118 H118 0.9300
F121 C131 1.338(4)
F122 C131 1.343(5)
F123 C131 1.346(4)
O121 C123 1.227(3)
O122 C133 1.217(4)
N121 H121 0.976(14)
N121 C123 1.336(4)
N121 C124 1.458(5)
N122 N123 1.410(3)
N122 C133 1.366(4)
N122 C135 1.417(4)
N123 C134 1.283(4)
C121 H12A 0.9800
C121 C122 1.535(4)
C121 C131 1.493(5)
C121 C132 1.551(4)
C122 H12B 0.9700
C122 H12C 0.9700
C122 C123 1.519(4)
C124 H12D 0.9700
C124 H12E 0.9700
C124 C125 1.502(6)
C125 C126 1.367(6)
C125 C130 1.388(6)
C126 H126 0.9300
C126 C127 1.359(8)
C127 H127 0.9300
C127 C128 1.354(10)
C128 H128 0.9300
C128 C129 1.381(10)
C129 H129 0.9300
C129 C130 1.381(9)
C130 H130 0.9300
C132 C133 1.525(4)
C132 C134 1.503(4)
C132 C142 1.566(5)
C134 C141 1.490(4)
C135 C136 1.380(5)
C135 C140 1.393(5)
C136 H136 0.9300
C136 C137 1.386(5)
C137 H137 0.9300
C137 C138 1.374(6)
C138 H138 0.9300
C138 C139 1.373(6)
C139 H139 0.9300
C139 C140 1.375(5)
C140 H140 0.9300
C141 H14A 0.9600
C141 H14B 0.9600
C141 H14C 0.9600
C142 H14D 0.9700
C142 H14E 0.9700
C142 C143 1.507(5)
C143 C144 1.396(5)
C143 C148 1.383(5)
C144 H144 0.9300
C144 C145 1.382(6)
C145 H145 0.9300
C145 C146 1.369(7)
C146 H146 0.9300
C146 C147 1.360(7)
C147 H147 0.9300
C147 C148 1.408(6)
C148 H148 0.9300

loop_
_geom_hbond_atom_site_label_D
_geom_hbond_atom_site_label_H
_geom_hbond_atom_site_label_A
_geom_hbond_distance_DH
_geom_hbond_distance_HA
_geom_hbond_distance_DA
_geom_hbond_angle_DHA
_geom_hbond_site_symmetry_A
_geom_hbond_publ_flag
N1 H1 O121 0.968(14) 1.976(15) 2.938(3) 172(3) 1_545 yes
N31 H31 O1 0.963(14) 1.888(16) 2.831(3) 165(3) . yes
N61 H61 O31 0.969(14) 1.99(3) 2.795(3) 139(3) . yes
N91 H91 O61 0.972(14) 1.880(14) 2.851(3) 179(3) . yes
N121 H121 O91 0.976(14) 1.915(16) 2.879(3) 169(4) . yes
